data_7013304
loop_
_publ_author_name
'Opris, Laura M.'
'Silvestru, Anca'
'Silvestru, Cristian'
'Breunig, Hans J.'
'Lork, Enno'

_publ_section_title
;
 Solid-state structure and solution behaviour of hypervalent
 organoantimony halides containing 2-(Me2NCH2)C6H4? moieties
;
_journal_issue 22
_journal_name_full 'Dalton Transactions'
_journal_page_first 4367
_journal_paper_doi 10.1039/b306299f
_journal_year 2003
_chemical_formula_moiety 'C9 H12 Br2 N Sb'
_chemical_formula_sum 'C9 H12 Br2 N Sb'
_chemical_formula_weight 415.77
_chemical_name_systematic
;
?
;
_space_group_IT_number 14
_symmetry_cell_setting monoclinic
_symmetry_space_group_name_Hall '-P 2ybc'
_symmetry_space_group_name_H-M 'P 1 21/c 1'
_atom_sites_solution_hydrogens geom
_atom_sites_solution_primary direct
_atom_sites_solution_secondary difmap
_audit_creation_method SHELXL-97
_cell_angle_alpha 90.00
_cell_angle_beta 92.63(3)
_cell_angle_gamma 90.00
_cell_formula_units_Z 4
_cell_length_a 6.9260(10)
_cell_length_b 14.515(3)
_cell_length_c 12.278(2)
_cell_measurement_reflns_used 8000
_cell_measurement_temperature 173(2)
_cell_measurement_theta_max 25.1
_cell_measurement_theta_min 1.15
_cell_volume 1233.0(4)
_computing_cell_refinement 'STOE Cell'
_computing_data_collection 'STOE Expose'
_computing_data_reduction 'STOE Integrate'
_computing_molecular_graphics DIAMOND
_computing_publication_material SHELXL-97
_computing_structure_refinement 'SHELXL-97 (Sheldrick, 1997)'
_computing_structure_solution 'SHELXS-97 (Sheldrick, 1990)'
_diffrn_ambient_temperature 173(2)
_diffrn_measured_fraction_theta_full 0.990
_diffrn_measured_fraction_theta_max 0.990
_diffrn_measurement_device_type 'STOE IPDS'
_diffrn_radiation_monochromator graphite
_diffrn_radiation_source 'fine-focus sealed tube'
_diffrn_radiation_type MoK\a
_diffrn_radiation_wavelength 0.71073
_diffrn_reflns_av_R_equivalents 0.0655
_diffrn_reflns_av_sigmaI/netI 0.0311
_diffrn_reflns_limit_h_max 8
_diffrn_reflns_limit_h_min -8
_diffrn_reflns_limit_k_max 17
_diffrn_reflns_limit_k_min -17
_diffrn_reflns_limit_l_max 15
_diffrn_reflns_limit_l_min -15
_diffrn_reflns_number 17081
_diffrn_reflns_theta_full 25.94
_diffrn_reflns_theta_max 25.94
_diffrn_reflns_theta_min 2.17
_diffrn_standards_decay_% 'random variation +/-2.0'
_exptl_absorpt_coefficient_mu 8.678
_exptl_absorpt_correction_T_max 0.1805
_exptl_absorpt_correction_T_min 0.1289
_exptl_absorpt_correction_type refdelf
_exptl_absorpt_process_details 'Stuart & Walker, Acta Cryst. A (1983)'
_exptl_crystal_colour colourless
_exptl_crystal_density_diffrn 2.240
_exptl_crystal_density_method 'not measured'
_exptl_crystal_description blocks
_exptl_crystal_F_000 776
_exptl_crystal_size_max 0.40
_exptl_crystal_size_mid 0.40
_exptl_crystal_size_min 0.30
_refine_diff_density_max 0.355
_refine_diff_density_min -0.487
_refine_diff_density_rms 0.079
_refine_ls_extinction_method none
_refine_ls_goodness_of_fit_ref 1.015
_refine_ls_hydrogen_treatment mixed
_refine_ls_matrix_type full
_refine_ls_number_parameters 123
_refine_ls_number_reflns 2383
_refine_ls_number_restraints 0
_refine_ls_restrained_S_all 1.015
_refine_ls_R_factor_all 0.0264
_refine_ls_R_factor_gt 0.0198
_refine_ls_shift/su_max 0.001
_refine_ls_shift/su_mean 0.000
_refine_ls_structure_factor_coef Fsqd
_refine_ls_weighting_details 'calc w=1/[\s^2^(Fo^2^)+(0.0171P)^2^+0.2679P] where P=(Fo^2^+2Fc^2^)/3'
_refine_ls_weighting_scheme calc
_refine_ls_wR_factor_gt 0.0427
_refine_ls_wR_factor_ref 0.0438
_reflns_number_gt 2026
_reflns_number_total 2383
_reflns_threshold_expression >2\s(I)
_cod_data_source_file b306299f.txt
_cod_data_source_block lau2i
_cod_depositor_comments
;
The following automatic conversions were performed:
'_exptl_absorpt_correction_type' value 'refdelF' changed to 'refdelf'
according to '/home/saulius/struct/CIF-dictionaries/cif_core.dic'
dictionary named 'cif_core.dic' version 2.4.1 from 2010-06-29.

Automatic conversion script
Id: cif_fix_enum 1527 2010-12-29 10:47:43Z saulius 
;
_cod_original_sg_symbol_H-M 'P 21/c'
_cod_database_code 7013304

loop_
_symmetry_equiv_pos_as_xyz
'x, y, z'
'-x, y+1/2, -z+1/2'
'-x, -y, -z'
'x, -y-1/2, z-1/2'

loop_
_atom_site_label
_atom_site_type_symbol
_atom_site_fract_x
_atom_site_fract_y
_atom_site_fract_z
_atom_site_U_iso_or_equiv
_atom_site_adp_type
_atom_site_occupancy
_atom_site_symmetry_multiplicity
_atom_site_calc_flag
_atom_site_refinement_flags
_atom_site_disorder_assembly
_atom_site_disorder_group
Sb1 Sb 0.51740(3) 0.533299(13) 0.678175(17) 0.02878(7) Uani 1 1 d . . .
Br1 Br 0.73476(4) 0.42239(2) 0.54935(3) 0.03554(9) Uani 1 1 d . . .
Br2 Br 0.75708(5) 0.49791(3) 0.84035(3) 0.05293(11) Uani 1 1 d . . .
N1 N 0.3882(4) 0.6539(2) 0.7883(2) 0.0387(6) Uani 1 1 d . . .
C1 C 0.6731(4) 0.65419(19) 0.6327(2) 0.0262(6) Uani 1 1 d . . .
C2 C 0.7848(4) 0.6603(2) 0.5407(3) 0.0312(7) Uani 1 1 d . . .
H2 H 0.7979 0.6082 0.4948 0.053(5) Uiso 1 1 calc R . .
C3 C 0.8761(4) 0.7423(2) 0.5165(3) 0.0394(8) Uani 1 1 d . . .
H3 H 0.9515 0.7461 0.4540 0.053(5) Uiso 1 1 calc R . .
C4 C 0.8583(5) 0.8181(2) 0.5825(4) 0.0497(10) Uani 1 1 d . . .
H4 H 0.9201 0.8742 0.5649 0.053(5) Uiso 1 1 calc R . .
C5 C 0.7509(5) 0.8126(2) 0.6740(4) 0.0512(10) Uani 1 1 d . . .
H5 H 0.7402 0.8652 0.7195 0.053(5) Uiso 1 1 calc R . .
C6 C 0.6571(4) 0.7305(2) 0.7009(3) 0.0362(7) Uani 1 1 d . . .
C7 C 0.5465(5) 0.7220(3) 0.8024(3) 0.0468(9) Uani 1 1 d . . .
H7A H 0.6353 0.7028 0.8637 0.055(8) Uiso 1 1 calc R . .
H7B H 0.4917 0.7828 0.8208 0.055(8) Uiso 1 1 calc R . .
C8 C 0.2238(4) 0.6947(3) 0.7224(3) 0.0444(8) Uani 1 1 d . . .
H8A H 0.1714 0.7472 0.7617 0.059(5) Uiso 1 1 calc R . .
H8B H 0.1226 0.6482 0.7100 0.059(5) Uiso 1 1 calc R . .
H8C H 0.2692 0.7157 0.6521 0.059(5) Uiso 1 1 calc R . .
C9 C 0.3213(5) 0.6221(3) 0.8942(3) 0.0582(11) Uani 1 1 d . . .
H9A H 0.4275 0.5908 0.9347 0.059(5) Uiso 1 1 calc R . .
H9B H 0.2132 0.5792 0.8820 0.059(5) Uiso 1 1 calc R . .
H9C H 0.2788 0.6751 0.9363 0.059(5) Uiso 1 1 calc R . .

loop_
_atom_site_aniso_label
_atom_site_aniso_U_11
_atom_site_aniso_U_22
_atom_site_aniso_U_33
_atom_site_aniso_U_23
_atom_site_aniso_U_13
_atom_site_aniso_U_12
Sb1 0.02849(10) 0.02794(11) 0.03024(12) 0.00349(9) 0.00503(7) 0.00131(8)
Br1 0.03645(16) 0.02701(15) 0.0435(2) -0.00407(13) 0.00514(13) 0.00401(12)
Br2 0.0532(2) 0.0682(3) 0.0370(2) 0.01185(18) -0.00202(16) 0.02547(18)
N1 0.0325(13) 0.0542(17) 0.0295(15) -0.0049(13) 0.0016(11) 0.0158(12)
C1 0.0240(13) 0.0242(14) 0.0298(17) -0.0021(12) -0.0056(11) 0.0019(11)
C2 0.0257(13) 0.0304(15) 0.0372(18) 0.0026(13) -0.0035(12) -0.0001(12)
C3 0.0265(15) 0.0386(18) 0.052(2) 0.0123(16) -0.0054(14) -0.0029(13)
C4 0.0362(17) 0.0295(17) 0.082(3) 0.0075(18) -0.0150(18) -0.0052(14)
C5 0.046(2) 0.0282(17) 0.077(3) -0.0174(18) -0.0169(19) 0.0056(14)
C6 0.0307(15) 0.0303(16) 0.046(2) -0.0098(15) -0.0112(14) 0.0086(12)
C7 0.0410(17) 0.056(2) 0.043(2) -0.0221(18) -0.0082(15) 0.0166(16)
C8 0.0348(17) 0.060(2) 0.038(2) -0.0035(18) -0.0030(14) 0.0164(16)
C9 0.052(2) 0.091(3) 0.032(2) 0.004(2) 0.0117(16) 0.024(2)

loop_
_atom_type_symbol
_atom_type_description
_atom_type_scat_dispersion_real
_atom_type_scat_dispersion_imag
_atom_type_scat_source
C C 0.0033 0.0016 'International Tables Vol C Tables 4.2.6.8 and 6.1.1.4'
H H 0.0000 0.0000 'International Tables Vol C Tables 4.2.6.8 and 6.1.1.4'
N N 0.0061 0.0033 'International Tables Vol C Tables 4.2.6.8 and 6.1.1.4'
Br Br -0.2901 2.4595 'International Tables Vol C Tables 4.2.6.8 and 6.1.1.4'
Sb Sb -0.5866 1.5461 'International Tables Vol C Tables 4.2.6.8 and 6.1.1.4'

loop_
_geom_angle_atom_site_label_1
_geom_angle_atom_site_label_2
_geom_angle_atom_site_label_3
_geom_angle
_geom_angle_site_symmetry_1
_geom_angle_site_symmetry_3
_geom_angle_publ_flag
C1 Sb1 N1 75.87(11) . . ?
C1 Sb1 Br2 92.88(7) . . ?
N1 Sb1 Br2 87.36(6) . . ?
C1 Sb1 Br1 91.97(8) . . ?
N1 Sb1 Br1 167.00(7) . . ?
Br2 Sb1 Br1 88.717(16) . . ?
C9 N1 C7 111.5(3) . . ?
C9 N1 C8 109.9(2) . . ?
C7 N1 C8 109.9(3) . . ?
C9 N1 Sb1 114.0(2) . . ?
C7 N1 Sb1 105.01(18) . . ?
C8 N1 Sb1 106.2(2) . . ?
C6 C1 C2 119.7(3) . . ?
C6 C1 Sb1 116.0(2) . . ?
C2 C1 Sb1 124.3(2) . . ?
C3 C2 C1 120.1(3) . . ?
C4 C3 C2 120.5(3) . . ?
C3 C4 C5 120.1(3) . . ?
C4 C5 C6 120.9(3) . . ?
C1 C6 C5 118.8(3) . . ?
C1 C6 C7 119.4(3) . . ?
C5 C6 C7 121.7(3) . . ?
N1 C7 C6 111.2(3) . . ?

loop_
_geom_bond_atom_site_label_1
_geom_bond_atom_site_label_2
_geom_bond_distance
_geom_bond_site_symmetry_2
_geom_bond_publ_flag
Sb1 C1 2.147(3) . ?
Sb1 N1 2.409(3) . ?
Sb1 Br2 2.5847(8) . ?
Sb1 Br1 2.7528(6) . ?
N1 C9 1.474(4) . ?
N1 C7 1.481(5) . ?
N1 C8 1.490(4) . ?
C1 C6 1.396(4) . ?
C1 C2 1.401(4) . ?
C2 C3 1.386(4) . ?
C3 C4 1.375(5) . ?
C4 C5 1.378(6) . ?
C5 C6 1.404(5) . ?
C6 C7 1.498(5) . ?

loop_
_geom_torsion_atom_site_label_1
_geom_torsion_atom_site_label_2
_geom_torsion_atom_site_label_3
_geom_torsion_atom_site_label_4
_geom_torsion
_geom_torsion_site_symmetry_1
_geom_torsion_site_symmetry_2
_geom_torsion_site_symmetry_3
_geom_torsion_site_symmetry_4
_geom_torsion_publ_flag
C1 Sb1 N1 C9 -149.9(2) . . . . ?
Br2 Sb1 N1 C9 -56.3(2) . . . . ?
Br1 Sb1 N1 C9 -128.9(3) . . . . ?
C1 Sb1 N1 C7 -27.6(2) . . . . ?
Br2 Sb1 N1 C7 66.1(2) . . . . ?
Br1 Sb1 N1 C7 -6.5(4) . . . . ?
C1 Sb1 N1 C8 88.9(2) . . . . ?
Br2 Sb1 N1 C8 -177.5(2) . . . . ?
Br1 Sb1 N1 C8 110.0(3) . . . . ?
N1 Sb1 C1 C6 13.4(2) . . . . ?
Br2 Sb1 C1 C6 -73.1(2) . . . . ?
Br1 Sb1 C1 C6 -162.0(2) . . . . ?
N1 Sb1 C1 C2 -166.1(2) . . . . ?
Br2 Sb1 C1 C2 107.4(2) . . . . ?
Br1 Sb1 C1 C2 18.6(2) . . . . ?
C6 C1 C2 C3 -1.1(4) . . . . ?
Sb1 C1 C2 C3 178.3(2) . . . . ?
C1 C2 C3 C4 0.1(4) . . . . ?
C2 C3 C4 C5 0.7(5) . . . . ?
C3 C4 C5 C6 -0.5(5) . . . . ?
C2 C1 C6 C5 1.3(4) . . . . ?
Sb1 C1 C6 C5 -178.2(2) . . . . ?
C2 C1 C6 C7 -176.7(3) . . . . ?
Sb1 C1 C6 C7 3.9(3) . . . . ?
C4 C5 C6 C1 -0.5(5) . . . . ?
C4 C5 C6 C7 177.4(3) . . . . ?
C9 N1 C7 C6 161.1(3) . . . . ?
C8 N1 C7 C6 -76.7(3) . . . . ?
Sb1 N1 C7 C6 37.1(3) . . . . ?
C1 C6 C7 N1 -30.5(4) . . . . ?
C5 C6 C7 N1 151.6(3) . . . . ?
